data_1558861
loop_
_publ_author_name
'Yoshida, Takaya'
'Nakabayashi, Koji'
'Tokoro, Hiroko'
'Yoshikiyo, Marie'
'Namai, Asuka'
'Imoto, Kenta'
'Chiba, Kouji'
'Ohkoshi, Shin-ichi'

_publ_section_title
;
 Extremely low-frequency phonon material and its temperature- and
 photo-induced switching effects
;
_journal_name_full 'Chemical Science'
_journal_paper_doi 10.1039/D0SC02605K
_journal_year 2020
_chemical_formula_moiety 'C20 H8 Co N12 Rb W'
_chemical_formula_sum 'C20 H8 Co N12 Rb W'
_chemical_formula_weight 744.63
_chemical_name_common RbCo[W(CN)8](3CNpy)2_HT_phase
_chemical_name_systematic RbCoW_3CNpy_HT_phase
_chemical_properties_physical Hygroscopic
_space_group_crystal_system triclinic
_space_group_IT_number 2
_space_group_name_Hall '-P 1'
_space_group_name_H-M_alt 'P -1'
_atom_sites_solution_hydrogens geom
_atom_sites_solution_primary iterative
_audit_creation_date 2018-11-24
_audit_creation_method
;
Olex2 1.2
(compiled 2018.05.29 svn.r3508 for OlexSys, GUI svn.r5506)
;
_audit_update_record
;
2019-08-05 deposited with the CCDC.	2020-08-06 downloaded from the CCDC.
;
_cell_angle_alpha 119.276(4)
_cell_angle_beta 101.020(6)
_cell_angle_gamma 89.974(6)
_cell_formula_units_Z 2
_cell_length_a 7.5298(4)
_cell_length_b 13.7545(7)
_cell_length_c 14.0687(6)
_cell_measurement_reflns_used 8337
_cell_measurement_temperature 300
_cell_measurement_theta_max 54.920
_cell_measurement_theta_min 6.190
_cell_volume 1240.15(12)
_computing_molecular_graphics 'Olex2 (Dolomanov et al., 2009)'
_computing_publication_material 'Olex2 (Dolomanov et al., 2009)'
_computing_structure_refinement 'ShelXL (Sheldrick, 2015)'
_computing_structure_solution 'olex2.solve (Bourhis et al., 2015)'
_diffrn_ambient_temperature 300.15
_diffrn_measured_fraction_theta_full 0.992
_diffrn_measured_fraction_theta_max 0.989
_diffrn_measurement_device_type 'Rigaku R-AXIS RAPID'
_diffrn_measurement_method omega
_diffrn_radiation_type MoK\a
_diffrn_radiation_wavelength 0.71073
_diffrn_reflns_av_R_equivalents 0.0911
_diffrn_reflns_av_unetI/netI 0.1318
_diffrn_reflns_Laue_measured_fraction_full 0.992
_diffrn_reflns_Laue_measured_fraction_max 0.989
_diffrn_reflns_limit_h_max 9
_diffrn_reflns_limit_h_min -9
_diffrn_reflns_limit_k_max 17
_diffrn_reflns_limit_k_min -17
_diffrn_reflns_limit_l_max 18
_diffrn_reflns_limit_l_min -18
_diffrn_reflns_number 11945
_diffrn_reflns_point_group_measured_fraction_full 0.992
_diffrn_reflns_point_group_measured_fraction_max 0.989
_diffrn_reflns_theta_full 25.242
_diffrn_reflns_theta_max 27.467
_diffrn_reflns_theta_min 3.093
_exptl_absorpt_coefficient_mu 7.286
_exptl_absorpt_correction_T_max 0.845
_exptl_absorpt_correction_T_min 0.318
_exptl_absorpt_correction_type empirical
_exptl_crystal_colour red
_exptl_crystal_colour_primary red
_exptl_crystal_density_diffrn 1.994
_exptl_crystal_description plate
_exptl_crystal_F_000 700
_exptl_crystal_preparation 'Magnetic properties'
_exptl_crystal_size_max 0.204
_exptl_crystal_size_mid 0.042
_exptl_crystal_size_min 0.024
_refine_diff_density_max 2.105
_refine_diff_density_min -4.747
_refine_diff_density_rms 0.271
_refine_ls_extinction_method none
_refine_ls_goodness_of_fit_ref 1.140
_refine_ls_hydrogen_treatment constr
_refine_ls_matrix_type full
_refine_ls_number_parameters 256
_refine_ls_number_reflns 5621
_refine_ls_number_restraints 23
_refine_ls_restrained_S_all 1.138
_refine_ls_R_factor_all 0.1152
_refine_ls_R_factor_gt 0.0829
_refine_ls_shift/su_max 0.000
_refine_ls_shift/su_mean 0.000
_refine_ls_structure_factor_coef Fsqd
_refine_ls_weighting_details 'w=1/[\s^2^(Fo^2^)+(0.0361P)^2^+8.6143P] where P=(Fo^2^+2Fc^2^)/3'
_refine_ls_weighting_scheme calc
_refine_ls_wR_factor_gt 0.1260
_refine_ls_wR_factor_ref 0.1352
_reflns_Friedel_coverage 0.000
_reflns_number_gt 4474
_reflns_number_total 5621
_reflns_threshold_expression 'I > 2\s(I)'
_cod_data_source_file d0sc02605k4.cif
_cod_data_source_block new
_cod_database_code 1558861
_shelx_shelxl_version_number 2017/1
_shelx_space_group_comment
;
The symmetry employed for this shelxl refinement is uniquely defined
by the following loop, which should always be used as a source of
symmetry information in preference to the above space-group names.
They are only intended as comments.
;
_shelx_estimated_absorpt_t_max 0.845
_shelx_estimated_absorpt_t_min 0.318
_olex2_refinement_description
;
1. Fixed Uiso
 At 1.2 times of:
  All C(H) groups
2. Restrained distances
 W1-C7A
 2.15 with sigma of 0.05
 W1-C7B
 2.15 with sigma of 0.05
 C7A-N7A
 1.14 with sigma of 0.05
 C7B-N7B
 1.14 with sigma of 0.05
 C6B-N6B
 1.14 with sigma of 0.05
 W1-C6B
 2.15 with sigma of 0.05
 C20L-C16L
 1.45 with sigma of 0.05
 C20-C16
 1.45 with sigma of 0.05
 C16L-C20L
 1.45 with sigma of 0.05
 C10-C14
 1.45 with sigma of 0.05
 C10L-C14L
 1.45 with sigma of 0.05
 C20-N12
 1.13 with sigma of 0.05
 C20L-N12L
 1.13 with sigma of 0.05
 C14-N10
 1.13 with sigma of 0.05
 C14L-N10L
 1.13 with sigma of 0.05
 N5B-C5B
 1.14 with sigma of 0.05
 W1-C5B
 2.15 with sigma of 0.05
3. Restrained planarity
 N9, N10, C9, C10, C11, C12, C13, C14
 with sigma of 0.1
4. Uiso/Uaniso restraints and constraints
C18L \\sim C19L: within 1.7A with sigma of 0.04 and sigma for terminal atoms of
0.08
Uiso(C15L) = Uiso(C15)
Uiso(N11L) = Uiso(N11)
Uiso(N9L) = Uiso(N9)
Uiso(C9L) = Uiso(C9)
5. Others
 Fixed Sof: Rb1A(0.5) N5A(0.5) N6A(0.5) N7A(0.5) N8A(0.5) N9(0.5) N10(0.5)
 N11(0.5) N12(0.5) C5A(0.5) C6A(0.5) C7A(0.5) C9(0.5) H9(0.5) C10(0.5) C11(0.5)
 H11(0.5) C12(0.5) H12(0.5) C13(0.5) H13(0.5) C14(0.5) C15(0.5) H15(0.5)
 C16(0.5) C17(0.5) H17(0.5) C18(0.5) H18(0.5) C19(0.5) H19(0.5) C20(0.5)
 Rb1B(0.5) N5B(0.5) N6B(0.5) N7B(0.5) N8B(0.5) N9L(0.5) N10L(0.5) N11L(0.5)
 N12L(0.5) C5B(0.5) C6B(0.5) C7B(0.5) C9L(0.5) H9L(0.5) C10L(0.5) C11L(0.5)
 H11L(0.5) C12L(0.5) H12L(0.5) C13L(0.5) H13L(0.5) C14L(0.5) C15L(0.5)
 H15L(0.5) C16L(0.5) C17L(0.5) H17L(0.5) C18L(0.5) H18L(0.5) C19L(0.5)
 H19L(0.5) C20L(0.5)
6.a Aromatic/amide H refined with riding coordinates:
 C9(H9), C11(H11), C12(H12), C13(H13), C15(H15), C17(H17), C18(H18), C19(H19),
 C9L(H9L), C11L(H11L), C12L(H12L), C13L(H13L), C15L(H15L), C17L(H17L),
 C18L(H18L), C19L(H19L)
;
_olex2_submission_special_instructions 'No special instructions were received'

loop_
_space_group_symop_operation_xyz
'x, y, z'
'-x, -y, -z'

loop_
_atom_site_label
_atom_site_type_symbol
_atom_site_fract_x
_atom_site_fract_y
_atom_site_fract_z
_atom_site_U_iso_or_equiv
_atom_site_adp_type
_atom_site_occupancy
_atom_site_site_symmetry_order
_atom_site_calc_flag
_atom_site_refinement_flags_posn
_atom_site_refinement_flags_adp
_atom_site_refinement_flags_occupancy
_atom_site_disorder_assembly
_atom_site_disorder_group
W1 W 0.55118(6) 0.82027(4) 0.14053(4) 0.01296(13) Uani 1 1 d D . . . .
Co1 Co 0.000000 0.500000 0.000000 0.0214(5) Uani 1 2 d S T P . .
Co2 Co 0.000000 1.000000 0.000000 0.0203(5) Uani 1 2 d S T P . .
N1 N 0.8211(17) 0.9386(10) 0.0593(10) 0.051(3) Uiso 1 1 d . . . . .
N2 N 0.8200(17) 0.6197(10) 0.0586(10) 0.045(3) Uiso 1 1 d . . . . .
N3 N 0.2133(18) 0.6244(11) 0.0516(10) 0.053(3) Uiso 1 1 d . . . . .
N4 N 0.2136(18) 0.9286(11) 0.0546(10) 0.051(3) Uiso 1 1 d . . . . .
C1 C 0.7249(19) 0.8996(11) 0.0888(11) 0.037(3) Uiso 1 1 d . . . . .
C2 C 0.727(2) 0.6912(12) 0.0901(11) 0.041(3) Uiso 1 1 d . . . . .
C3 C 0.3302(19) 0.6944(12) 0.0850(11) 0.038(3) Uiso 1 1 d . . . . .
C4 C 0.3280(19) 0.8888(12) 0.0829(11) 0.039(3) Uiso 1 1 d . . . . .
C8 C 0.4924(18) 0.7312(11) -0.0394(11) 0.033(3) Uiso 1 1 d . . . . .
Rb1A Rb 0.2725(4) 1.0859(3) 0.4502(2) 0.0484(7) Uani 0.5 1 d . . . A 1
N5A N 0.900(3) 0.868(2) 0.3492(19) 0.046(6) Uiso 0.5 1 d . . . B 1
N6A N 0.385(3) 0.850(2) 0.3521(19) 0.044(6) Uiso 0.5 1 d . . . A 1
N7A N 0.578(3) 1.0929(19) 0.3220(18) 0.042(6) Uiso 0.5 1 d D . . A 1
N8A N 0.464(3) 0.660(2) -0.1354(19) 0.039(6) Uiso 0.5 1 d . . . C 1
N9 N 0.078(4) 0.5259(17) 0.169(2) 0.027(3) Uiso 0.5 1 d . . . D 1
N10 N 0.655(4) 0.657(2) 0.421(2) 0.058(7) Uiso 0.5 1 d D . . D 1
N11 N 0.069(4) 1.160(2) 0.156(2) 0.027(4) Uiso 0.5 1 d . . . E 1
N12 N 0.613(3) 1.390(2) 0.3983(19) 0.046(6) Uiso 0.5 1 d D . . E 1
C5A C 0.781(4) 0.851(2) 0.274(2) 0.034(6) Uiso 0.5 1 d . . . B 1
C6A C 0.441(3) 0.8376(19) 0.2750(18) 0.023(5) Uiso 0.5 1 d . . . A 1
C7A C 0.579(3) 0.9976(18) 0.2592(19) 0.029(6) Uiso 0.5 1 d D . . A 1
C9 C 0.255(4) 0.5495(17) 0.216(2) 0.027(4) Uiso 0.5 1 d . . . D 1
H9 H 0.339817 0.527854 0.170786 0.033 Uiso 0.5 1 calc R . . D 1
C10 C 0.313(3) 0.606(2) 0.330(2) 0.034(6) Uiso 0.5 1 d D . . D 1
C11 C 0.195(5) 0.648(3) 0.397(3) 0.067(10) Uiso 0.5 1 d . . . D 1
H11 H 0.237349 0.692957 0.473263 0.080 Uiso 0.5 1 calc R . . D 1
C12 C 0.006(5) 0.624(3) 0.351(3) 0.072(10) Uiso 0.5 1 d . . . D 1
H12 H -0.077611 0.648451 0.396564 0.087 Uiso 0.5 1 calc R . . D 1
C13 C -0.054(4) 0.559(3) 0.230(3) 0.050(8) Uiso 0.5 1 d . . . D 1
H13 H -0.176569 0.540047 0.195879 0.060 Uiso 0.5 1 calc R . . D 1
C14 C 0.507(4) 0.635(2) 0.381(2) 0.039(7) Uiso 0.5 1 d D . . D 1
C15 C 0.240(4) 1.202(2) 0.206(2) 0.030(4) Uiso 0.5 1 d . . . E 1
H15 H 0.332510 1.162916 0.173471 0.036 Uiso 0.5 1 calc R . . E 1
C16 C 0.284(4) 1.303(2) 0.303(2) 0.042(7) Uiso 0.5 1 d D . . E 1
C17 C 0.152(4) 1.363(3) 0.353(3) 0.051(8) Uiso 0.5 1 d . . . E 1
H17 H 0.179854 1.431235 0.419928 0.061 Uiso 0.5 1 calc R . . E 1
C18 C -0.025(5) 1.316(3) 0.299(3) 0.055(8) Uiso 0.5 1 d . . . E 1
H18 H -0.121524 1.353607 0.327662 0.066 Uiso 0.5 1 calc R . . E 1
C19 C -0.060(4) 1.218(2) 0.206(2) 0.031(6) Uiso 0.5 1 d . . . E 1
H19 H -0.180338 1.187253 0.173057 0.037 Uiso 0.5 1 calc R . . E 1
C20 C 0.473(4) 1.350(2) 0.352(2) 0.038(7) Uiso 0.5 1 d D . . E 1
Rb1B Rb 0.2722(4) 0.8642(3) 0.4502(2) 0.0501(8) Uani 0.5 1 d . . . B 2
N5B N 0.899(3) 0.979(2) 0.346(2) 0.051(6) Uiso 0.5 1 d D . . B 2
N6B N 0.584(3) 0.7297(18) 0.3239(17) 0.038(5) Uiso 0.5 1 d D . . B 2
N7B N 0.387(3) 1.0039(19) 0.3538(18) 0.042(6) Uiso 0.5 1 d D . . B 2
N8B N 0.469(3) 0.709(2) -0.1330(19) 0.036(6) Uiso 0.5 1 d . . . C 2
N9L N 0.069(4) 0.495(2) 0.154(2) 0.027(3) Uiso 0.5 1 d . . . D 2
N10L N 0.616(3) 0.5094(19) 0.3989(18) 0.042(6) Uiso 0.5 1 d D . . D 2
N11L N 0.080(4) 1.140(2) 0.166(2) 0.027(4) Uiso 0.5 1 d . . . E 2
N12L N 0.655(3) 1.259(2) 0.423(2) 0.053(7) Uiso 0.5 1 d D . . E 2
C5B C 0.786(3) 0.919(2) 0.2735(19) 0.030(6) Uiso 0.5 1 d D . . B 2
C6B C 0.577(3) 0.7620(19) 0.2589(18) 0.024(5) Uiso 0.5 1 d D . . B 2
C7B C 0.435(3) 0.9386(17) 0.2748(17) 0.021(5) Uiso 0.5 1 d D . . B 2
C9L C 0.238(4) 0.505(2) 0.207(2) 0.027(4) Uiso 0.5 1 d . . . D 2
H9L H 0.331321 0.514064 0.176016 0.033 Uiso 0.5 1 calc R . . D 2
C10L C 0.285(3) 0.502(2) 0.306(2) 0.029(6) Uiso 0.5 1 d D . . D 2
C11L C 0.148(4) 0.493(2) 0.354(2) 0.048(8) Uiso 0.5 1 d . . . D 2
H11L H 0.174291 0.492331 0.421129 0.058 Uiso 0.5 1 calc R . . D 2
C12L C -0.028(4) 0.484(2) 0.300(2) 0.049(8) Uiso 0.5 1 d . . . D 2
H12L H -0.124276 0.475085 0.328620 0.059 Uiso 0.5 1 calc R . . D 2
C13L C -0.058(4) 0.489(2) 0.206(2) 0.031(6) Uiso 0.5 1 d . . . D 2
H13L H -0.178546 0.488616 0.173705 0.037 Uiso 0.5 1 calc R . . D 2
C14L C 0.469(4) 0.505(2) 0.358(2) 0.042(7) Uiso 0.5 1 d D . . D 2
C15L C 0.255(4) 1.169(2) 0.214(2) 0.030(4) Uiso 0.5 1 d . . . E 2
H15L H 0.339250 1.150728 0.169298 0.036 Uiso 0.5 1 calc R . . E 2
C16L C 0.316(3) 1.224(2) 0.329(2) 0.033(6) Uiso 0.5 1 d D . . E 2
C17L C 0.193(6) 1.250(3) 0.403(4) 0.084(12) Uiso 0.5 1 d . . . E 2
H17L H 0.230443 1.278900 0.479610 0.100 Uiso 0.5 1 calc R . . E 2
C18L C 0.016(6) 1.227(3) 0.348(3) 0.078(11) Uiso 0.5 1 d . U . E 2
H18L H -0.071472 1.245484 0.391719 0.093 Uiso 0.5 1 calc R . . E 2
C19L C -0.049(5) 1.176(3) 0.230(3) 0.056(8) Uiso 0.5 1 d . U . E 2
H19L H -0.171996 1.167077 0.197764 0.067 Uiso 0.5 1 calc R . . E 2
C20L C 0.509(3) 1.244(2) 0.380(2) 0.035(6) Uiso 0.5 1 d D . . E 2

loop_
_atom_site_aniso_label
_atom_site_aniso_U_11
_atom_site_aniso_U_22
_atom_site_aniso_U_33
_atom_site_aniso_U_23
_atom_site_aniso_U_13
_atom_site_aniso_U_12
W1 0.0096(2) 0.0138(2) 0.0166(2) 0.00854(17) 0.00261(15) 0.00205(15)
Co1 0.0152(12) 0.0190(12) 0.0284(12) 0.0107(10) 0.0051(10) 0.0021(9)
Co2 0.0129(11) 0.0253(13) 0.0280(11) 0.0174(10) 0.0039(9) 0.0023(9)
Rb1A 0.0349(17) 0.0478(19) 0.0448(16) 0.0098(14) 0.0082(13) -0.0009(14)
Rb1B 0.0359(17) 0.078(2) 0.0453(16) 0.0371(17) 0.0087(14) 0.0101(15)

loop_
_atom_type_symbol
_atom_type_description
_atom_type_scat_dispersion_real
_atom_type_scat_dispersion_imag
_atom_type_scat_source
C C 0.0033 0.0016 'International Tables Vol C Tables 4.2.6.8 and 6.1.1.4'
H H 0.0000 0.0000 'International Tables Vol C Tables 4.2.6.8 and 6.1.1.4'
Co Co 0.3494 0.9721 'International Tables Vol C Tables 4.2.6.8 and 6.1.1.4'
N N 0.0061 0.0033 'International Tables Vol C Tables 4.2.6.8 and 6.1.1.4'
Rb Rb -0.9393 2.9676 'International Tables Vol C Tables 4.2.6.8 and 6.1.1.4'
W W -0.8490 6.8722 'International Tables Vol C Tables 4.2.6.8 and 6.1.1.4'

loop_
_geom_angle_atom_site_label_1
_geom_angle_atom_site_label_2
_geom_angle_atom_site_label_3
_geom_angle
_geom_angle_site_symmetry_1
_geom_angle_site_symmetry_3
_geom_angle_publ_flag
C1 W1 C4 88.0(5) . . ?
C1 W1 C8 72.2(5) . . ?
C1 W1 C5A 86.6(8) . . ?
C1 W1 C7A 73.5(7) . . ?
C1 W1 C5B 68.6(7) . . ?
C1 W1 C6B 137.5(7) . . ?
C1 W1 C7B 112.6(7) . . ?
C2 W1 C1 84.7(5) . . ?
C2 W1 C3 88.5(5) . . ?
C2 W1 C4 144.6(5) . . ?
C2 W1 C8 73.0(5) . . ?
C2 W1 C5A 67.7(8) . . ?
C2 W1 C7A 136.5(8) . . ?
C2 W1 C5B 84.3(8) . . ?
C2 W1 C6B 73.9(7) . . ?
C2 W1 C7B 145.8(7) . . ?
C3 W1 C1 144.9(5) . . ?
C3 W1 C4 77.8(5) . . ?
C3 W1 C8 72.9(5) . . ?
C3 W1 C5A 122.3(8) . . ?
C3 W1 C7A 130.1(7) . . ?
C3 W1 C5B 144.8(7) . . ?
C3 W1 C6B 72.0(7) . . ?
C3 W1 C7B 91.9(7) . . ?
C4 W1 C8 71.8(5) . . ?
C4 W1 C5A 146.4(8) . . ?
C4 W1 C7A 72.9(8) . . ?
C4 W1 C5B 124.8(8) . . ?
C4 W1 C6B 129.8(7) . . ?
C4 W1 C7B 68.1(7) . . ?
C8 W1 C5A 136.6(8) . . ?
C8 W1 C7A 130.9(7) . . ?
C8 W1 C5B 136.0(7) . . ?
C6A W1 C1 145.1(7) . . ?
C6A W1 C2 112.5(7) . . ?
C6A W1 C3 68.5(7) . . ?
C6A W1 C4 92.7(7) . . ?
C6A W1 C8 140.6(7) . . ?
C6A W1 C5A 73.8(9) . . ?
C6A W1 C7A 73.4(9) . . ?
C7A W1 C5A 73.7(10) . . ?
C6B W1 C8 131.6(7) . . ?
C6B W1 C5B 73.0(9) . . ?
C7B W1 C8 139.3(7) . . ?
C7B W1 C5B 76.0(9) . . ?
C7B W1 C6B 73.8(8) . . ?
N2 Co1 N2 180.0(7) 2_665 1_455 ?
N2 Co1 N3 91.3(5) 1_455 . ?
N2 Co1 N3 88.7(5) 2_665 . ?
N2 Co1 N3 88.7(5) 1_455 2_565 ?
N2 Co1 N3 91.3(5) 2_665 2_565 ?
N2 Co1 N9 92.7(7) 1_455 2_565 ?
N2 Co1 N9 87.3(7) 1_455 . ?
N2 Co1 N9 87.3(7) 2_665 2_565 ?
N2 Co1 N9 92.7(7) 2_665 . ?
N2 Co1 N9L 86.6(8) 1_455 2_565 ?
N2 Co1 N9L 86.6(8) 2_665 . ?
N2 Co1 N9L 93.4(8) 1_455 . ?
N2 Co1 N9L 93.4(8) 2_665 2_565 ?
N3 Co1 N3 180.0(6) 2_565 . ?
N3 Co1 N9 94.5(7) 2_565 . ?
N3 Co1 N9 94.5(7) . 2_565 ?
N3 Co1 N9 85.5(7) . . ?
N3 Co1 N9 85.5(7) 2_565 2_565 ?
N3 Co1 N9L 93.1(8) 2_565 2_565 ?
N3 Co1 N9L 86.9(8) . 2_565 ?
N3 Co1 N9L 86.9(8) 2_565 . ?
N3 Co1 N9L 93.1(8) . . ?
N9 Co1 N9 180.0 2_565 . ?
N1 Co2 N1 180.0 2_675 1_455 ?
N1 Co2 N4 90.5(5) 1_455 . ?
N1 Co2 N4 89.5(5) 1_455 2_575 ?
N1 Co2 N4 89.5(5) 2_675 . ?
N1 Co2 N4 90.5(5) 2_675 2_575 ?
N1 Co2 N11 87.0(8) 2_675 . ?
N1 Co2 N11 93.0(8) 2_675 2_575 ?
N1 Co2 N11 93.0(8) 1_455 . ?
N1 Co2 N11 87.0(8) 1_455 2_575 ?
N1 Co2 N11L 87.4(8) 2_675 2_575 ?
N1 Co2 N11L 92.6(8) 2_675 . ?
N1 Co2 N11L 92.6(8) 1_455 2_575 ?
N1 Co2 N11L 87.4(8) 1_455 . ?
N4 Co2 N4 180.0 2_575 . ?
N4 Co2 N11 92.1(8) . . ?
N4 Co2 N11 87.9(8) . 2_575 ?
N4 Co2 N11 87.9(8) 2_575 . ?
N4 Co2 N11 92.1(8) 2_575 2_575 ?
N4 Co2 N11L 96.0(8) 2_575 . ?
N4 Co2 N11L 84.0(8) . . ?
N4 Co2 N11L 96.0(8) . 2_575 ?
N4 Co2 N11L 84.0(8) 2_575 2_575 ?
N11 Co2 N11 180.0 . 2_575 ?
C1 N1 Co2 176.6(12) . 1_655 ?
C2 N2 Co1 175.3(11) . 1_655 ?
C3 N3 Co1 176.9(12) . . ?
C4 N4 Co2 179.1(14) . . ?
N1 C1 W1 177.5(13) . . ?
N2 C2 W1 177.6(12) . . ?
N3 C3 W1 177.6(13) . . ?
N4 C4 W1 177.5(13) . . ?
N8A C8 W1 164.1(16) . . ?
N8B C8 W1 163.6(17) . . ?
N5A Rb1A Rb1A 98.4(4) 1_455 2_676 ?
N5A Rb1A Rb1A 92.7(5) 2_676 2_676 ?
N5A Rb1A N5A 72.2(7) 2_676 1_455 ?
N5A Rb1A N6A 76.6(6) 2_676 2_676 ?
N5A Rb1A N7A 158.0(6) 2_676 . ?
N5A Rb1A C5A 84.5(6) 1_455 2_676 ?
N5A Rb1A C5A 17.8(6) 2_676 2_676 ?
N5A Rb1A C6A 114.9(5) 1_455 2_676 ?
N5A Rb1A C6A 58.8(6) 2_676 2_676 ?
N5A Rb1A C6A 127.2(6) 2_676 . ?
N5A Rb1A C7A 161.9(6) 2_676 . ?
N5A Rb1A C14 86.6(6) 2_676 2_676 ?
N6A Rb1A Rb1A 44.0(5) . 2_676 ?
N6A Rb1A Rb1A 41.6(4) 2_676 2_676 ?
N6A Rb1A N5A 108.3(6) . 2_676 ?
N6A Rb1A N5A 127.1(6) 2_676 1_455 ?
N6A Rb1A N5A 65.8(6) . 1_455 ?
N6A Rb1A N6A 85.6(6) . 2_676 ?
N6A Rb1A N7A 82.6(6) 2_676 . ?
N6A Rb1A N7A 76.7(6) . . ?
N6A Rb1A N10 154.2(7) . 2_676 ?
N6A Rb1A C5A 103.2(6) . 2_676 ?
N6A Rb1A C5A 58.8(6) 2_676 2_676 ?
N6A Rb1A C6A 90.8(6) . 2_676 ?
N6A Rb1A C6A 18.9(5) . . ?
N6A Rb1A C6A 91.7(6) 2_676 . ?
N6A Rb1A C6A 17.8(5) 2_676 2_676 ?
N6A Rb1A C7A 59.6(5) . . ?
N6A Rb1A C7A 88.4(6) 2_676 . ?
N6A Rb1A C14 58.1(6) 2_676 2_676 ?
N6A Rb1A C14 137.0(6) . 2_676 ?
N7A Rb1A Rb1A 76.0(4) . 2_676 ?
N7A Rb1A N5A 127.6(6) . 1_455 ?
N7A Rb1A C5A 141.0(6) . 2_676 ?
N7A Rb1A C6A 100.3(5) . 2_676 ?
N7A Rb1A C6A 59.8(5) . . ?
N7A Rb1A C7A 18.4(4) . . ?
N7A Rb1A C14 76.3(6) . 2_676 ?
N10 Rb1A Rb1A 113.7(5) 2_676 2_676 ?
N10 Rb1A N5A 139.4(6) 2_676 1_455 ?
N10 Rb1A N5A 81.7(6) 2_676 2_676 ?
N10 Rb1A N6A 73.5(7) 2_676 2_676 ?
N10 Rb1A N7A 85.6(6) 2_676 . ?
N10 Rb1A C5A 79.0(6) 2_676 2_676 ?
N10 Rb1A C6A 144.2(6) 2_676 . ?
N10 Rb1A C6A 73.9(6) 2_676 2_676 ?
N10 Rb1A C7A 104.0(6) 2_676 . ?
N10 Rb1A C14 17.4(5) 2_676 2_676 ?
C5A Rb1A Rb1A 78.0(4) 2_676 2_676 ?
C5A Rb1A C6A 41.0(5) 2_676 2_676 ?
C6A Rb1A Rb1A 52.4(4) . 2_676 ?
C6A Rb1A Rb1A 49.1(4) 2_676 2_676 ?
C6A Rb1A N5A 75.4(5) . 1_455 ?
C6A Rb1A C5A 121.4(6) . 2_676 ?
C6A Rb1A C6A 101.6(5) . 2_676 ?
C6A Rb1A C7A 41.9(5) . . ?
C6A Rb1A C14 130.1(6) . 2_676 ?
C7A Rb1A Rb1A 69.2(4) . 2_676 ?
C7A Rb1A N5A 110.5(5) . 1_455 ?
C7A Rb1A C5A 145.3(6) . 2_676 ?
C7A Rb1A C6A 105.7(5) . 2_676 ?
C14 Rb1A Rb1A 96.8(4) 2_676 2_676 ?
C14 Rb1A N5A 154.3(6) 2_676 1_455 ?
C14 Rb1A C5A 78.6(6) 2_676 2_676 ?
C14 Rb1A C6A 62.2(5) 2_676 2_676 ?
C14 Rb1A C7A 94.2(6) 2_676 . ?
Rb1A N5A Rb1A 107.8(7) 2_676 1_655 ?
C5A N5A Rb1A 107.8(19) . 2_676 ?
C5A N5A Rb1A 120.8(19) . 1_655 ?
Rb1A N6A Rb1A 94.4(6) . 2_676 ?
C6A N6A Rb1A 104.3(17) . . ?
C6A N6A Rb1A 106.7(18) . 2_676 ?
C7A N7A Rb1A 101.5(17) . . ?
C9 N9 Co1 116.3(18) . . ?
C9 N9 C13 123(3) . . ?
C13 N9 Co1 116(2) . . ?
C14 N10 Rb1A 107(2) . 2_676 ?
C15 N11 Co2 121(2) . . ?
C15 N11 C19 118(3) . . ?
C19 N11 Co2 121(2) . . ?
W1 C5A Rb1A 122.3(10) . 2_676 ?
N5A C5A W1 177(2) . . ?
N5A C5A Rb1A 54.3(16) . 2_676 ?
W1 C6A Rb1A 122.6(9) . 2_676 ?
W1 C6A Rb1A 121.9(8) . . ?
Rb1A C6A Rb1A 78.4(5) . 2_676 ?
N6A C6A W1 178(2) . . ?
N6A C6A Rb1A 56.8(15) . . ?
N6A C6A Rb1A 55.5(15) . 2_676 ?
W1 C7A Rb1A 115.7(8) . . ?
N7A C7A W1 174(2) . . ?
N7A C7A Rb1A 60.1(15) . . ?
N9 C9 H9 119.9 . . ?
N9 C9 C10 120(2) . . ?
C10 C9 H9 119.9 . . ?
C9 C10 C14 120(2) . . ?
C11 C10 C9 121(3) . . ?
C11 C10 C14 118(3) . . ?
C10 C11 H11 119.8 . . ?
C10 C11 C12 120(3) . . ?
C12 C11 H11 119.8 . . ?
C11 C12 H12 121.1 . . ?
C11 C12 C13 118(3) . . ?
C13 C12 H12 121.1 . . ?
N9 C13 C12 117(3) . . ?
N9 C13 H13 121.3 . . ?
C12 C13 H13 121.3 . . ?
N10 C14 Rb1A 55.4(17) . 2_676 ?
N10 C14 C10 179(3) . . ?
C10 C14 Rb1A 124.9(17) . 2_676 ?
N11 C15 H15 119.3 . . ?
N11 C15 C16 121(3) . . ?
C16 C15 H15 119.3 . . ?
C15 C16 C17 121(3) . . ?
C15 C16 C20 120(3) . . ?
C17 C16 C20 118(3) . . ?
C16 C17 H17 122.3 . . ?
C16 C17 C18 115(3) . . ?
C18 C17 H17 122.3 . . ?
C17 C18 H18 119.6 . . ?
C19 C18 C17 121(3) . . ?
C19 C18 H18 119.6 . . ?
N11 C19 H19 118.2 . . ?
C18 C19 N11 124(3) . . ?
C18 C19 H19 118.2 . . ?
N12 C20 C16 174(3) . . ?
N5B Rb1B N6B 157.0(6) 2_676 . ?
N5B Rb1B C6B 161.5(6) 2_676 . ?
N5B Rb1B C7B 126.5(6) 2_676 . ?
N5B Rb1B C20L 86.2(6) 2_676 2_676 ?
N6B Rb1B C6B 18.9(4) . . ?
N6B Rb1B C7B 60.6(5) . . ?
N6B Rb1B C20L 76.2(5) . 2_676 ?
N7B Rb1B N6B 76.9(6) . . ?
N7B Rb1B N6B 81.6(6) 2_676 . ?
N7B Rb1B C6B 88.3(5) 2_676 . ?
N7B Rb1B C6B 59.7(5) . . ?
N7B Rb1B C7B 18.9(5) . . ?
N7B Rb1B C7B 92.1(5) 2_676 . ?
N7B Rb1B C20L 57.7(6) 2_676 2_676 ?
N7B Rb1B C20L 136.8(6) . 2_676 ?
N12L Rb1B N6B 85.3(6) 2_676 . ?
N12L Rb1B N7B 153.6(7) 2_676 . ?
N12L Rb1B C6B 104.2(6) 2_676 . ?
N12L Rb1B C7B 144.8(6) 2_676 . ?
N12L Rb1B C20L 17.0(5) 2_676 2_676 ?
C7B Rb1B C6B 42.4(5) . . ?
C7B Rb1B C20L 131.0(5) . 2_676 ?
C20L Rb1B C6B 94.7(5) 2_676 . ?
C6B N6B Rb1B 99.4(17) . . ?
C7B N7B Rb1B 103.5(17) . . ?
C9L N9L Co1 122.8(19) . . ?
C9L N9L C13L 115(2) . . ?
C13L N9L Co1 122(2) . . ?
C15L N11L Co2 119(2) . . ?
C15L N11L C19L 120(3) . . ?
C19L N11L Co2 118(2) . . ?
W1 C5B Rb1B 120.7(9) . 2_676 ?
N5B C5B W1 173(2) . . ?
W1 C6B Rb1B 116.2(8) . . ?
N6B C6B W1 177(2) . . ?
N6B C6B Rb1B 61.7(15) . . ?
W1 C7B Rb1B 120.9(8) . 2_676 ?
W1 C7B Rb1B 121.3(8) . . ?
N7B C7B W1 174(2) . . ?
N7B C7B Rb1B 57.6(14) . . ?
N9L C9L H9L 118.2 . . ?
N9L C9L C10L 124(2) . . ?
C10L C9L H9L 118.2 . . ?
C9L C10L C14L 123(2) . . ?
C11L C10L C9L 118(2) . . ?
C11L C10L C14L 119(2) . . ?
C10L C11L H11L 120.9 . . ?
C12L C11L C10L 118(3) . . ?
C12L C11L H11L 120.9 . . ?
C11L C12L H12L 120.6 . . ?
C13L C12L C11L 119(3) . . ?
C13L C12L H12L 120.6 . . ?
N9L C13L C12L 126(3) . . ?
N9L C13L H13L 117.1 . . ?
C12L C13L H13L 117.1 . . ?
N10L C14L C10L 179(3) . . ?
N11L C15L H15L 119.0 . . ?
N11L C15L C16L 122(3) . . ?
C16L C15L H15L 119.0 . . ?
C15L C16L C17L 122(3) . . ?
C15L C16L C20L 121(2) . . ?
C17L C16L C20L 116(3) . . ?
C16L C17L H17L 123.6 . . ?
C18L C17L C16L 113(3) . . ?
C18L C17L H17L 123.6 . . ?
C17L C18L H18L 117.2 . . ?
C17L C18L C19L 126(4) . . ?
C19L C18L H18L 117.2 . . ?
N11L C19L C18L 117(3) . . ?
N11L C19L H19L 121.7 . . ?
C18L C19L H19L 121.7 . . ?
N12L C20L C16L 177(3) . . ?

loop_
_geom_bond_atom_site_label_1
_geom_bond_atom_site_label_2
_geom_bond_distance
_geom_bond_site_symmetry_2
_geom_bond_publ_flag
W1 C1 2.139(13) . ?
W1 C2 2.127(15) . ?
W1 C3 2.135(14) . ?
W1 C4 2.143(15) . ?
W1 C8 2.155(13) . ?
W1 C5A 2.16(3) . ?
W1 C6A 2.12(2) . ?
W1 C7A 2.16(2) . ?
W1 C5B 2.17(2) . ?
W1 C6B 2.153(19) . ?
W1 C7B 2.145(19) . ?
Co1 N2 2.080(13) 1_455 ?
Co1 N2 2.080(13) 2_665 ?
Co1 N3 2.092(13) . ?
Co1 N3 2.092(13) 2_565 ?
Co1 N9 2.19(3) 2_565 ?
Co1 N9 2.19(3) . ?
Co1 N9L 2.16(3) 2_565 ?
Co1 N9L 2.16(3) . ?
Co2 N1 2.084(12) 2_675 ?
Co2 N1 2.084(12) 1_455 ?
Co2 N4 2.099(13) 2_575 ?
Co2 N4 2.099(13) . ?
Co2 N11 2.19(3) 2_575 ?
Co2 N11 2.19(3) . ?
Co2 N11L 2.15(3) . ?
Co2 N11L 2.15(3) 2_575 ?
N1 C1 1.148(15) . ?
N2 C2 1.161(17) . ?
N3 C3 1.150(16) . ?
N4 C4 1.132(16) . ?
C8 N8A 1.19(3) . ?
C8 N8B 1.17(2) . ?
Rb1A Rb1A 4.546(6) 2_676 ?
Rb1A N5A 3.11(2) 2_676 ?
Rb1A N5A 3.64(2) 1_455 ?
Rb1A N6A 3.03(2) . ?
Rb1A N6A 3.17(2) 2_676 ?
Rb1A N7A 3.21(2) . ?
Rb1A N10 3.07(3) 2_676 ?
Rb1A C5A 3.65(2) 2_676 ?
Rb1A C6A 3.51(2) . ?
Rb1A C6A 3.68(2) 2_676 ?
Rb1A C7A 3.63(2) . ?
Rb1A C14 3.56(3) 2_676 ?
N5A C5A 1.17(3) . ?
N6A C6A 1.17(3) . ?
N7A C7A 1.17(3) . ?
N9 C9 1.33(4) . ?
N9 C13 1.37(4) . ?
N10 C14 1.12(3) . ?
N11 C15 1.32(4) . ?
N11 C19 1.33(4) . ?
N12 C20 1.11(3) . ?
C9 H9 0.9300 . ?
C9 C10 1.38(3) . ?
C10 C11 1.34(4) . ?
C10 C14 1.46(3) . ?
C11 H11 0.9300 . ?
C11 C12 1.41(5) . ?
C12 H12 0.9300 . ?
C12 C13 1.45(4) . ?
C13 H13 0.9300 . ?
C15 H15 0.9300 . ?
C15 C16 1.36(4) . ?
C16 C17 1.37(4) . ?
C16 C20 1.45(3) . ?
C17 H17 0.9300 . ?
C17 C18 1.39(4) . ?
C18 H18 0.9300 . ?
C18 C19 1.32(4) . ?
C19 H19 0.9300 . ?
Rb1B Rb1B 4.554(6) 2_676 ?
Rb1B N5B 3.63(3) 1_455 ?
Rb1B N5B 3.14(2) 2_676 ?
Rb1B N6B 3.24(2) . ?
Rb1B N7B 3.15(2) 2_676 ?
Rb1B N7B 3.04(2) . ?
Rb1B N12L 2.99(2) 2_676 ?
Rb1B C5B 3.68(2) 2_676 ?
Rb1B C6B 3.63(2) . ?
Rb1B C7B 3.50(2) . ?
Rb1B C7B 3.70(2) 2_676 ?
Rb1B C20L 3.55(2) 2_676 ?
N5B C5B 1.14(3) . ?
N6B C6B 1.19(2) . ?
N7B C7B 1.16(2) . ?
N9L C9L 1.32(4) . ?
N9L C13L 1.33(3) . ?
N10L C14L 1.13(3) . ?
N11L C15L 1.32(4) . ?
N11L C19L 1.37(4) . ?
N12L C20L 1.11(3) . ?
C9L H9L 0.9300 . ?
C9L C10L 1.40(3) . ?
C10L C11L 1.37(3) . ?
C10L C14L 1.42(3) . ?
C11L H11L 0.9300 . ?
C11L C12L 1.37(4) . ?
C12L H12L 0.9300 . ?
C12L C13L 1.34(3) . ?
C13L H13L 0.9300 . ?
C15L H15L 0.9300 . ?
C15L C16L 1.39(3) . ?
C16L C17L 1.44(4) . ?
C16L C20L 1.45(3) . ?
C17L H17L 0.9300 . ?
C17L C18L 1.36(5) . ?
C18L H18L 0.9300 . ?
C18L C19L 1.43(5) . ?
C19L H19L 0.9300 . ?

loop_
_geom_hbond_atom_site_label_D
_geom_hbond_atom_site_label_H
_geom_hbond_atom_site_label_A
_geom_hbond_distance_DH
_geom_hbond_distance_HA
_geom_hbond_distance_DA
_geom_hbond_angle_DHA
_geom_hbond_site_symmetry_A
_geom_hbond_publ_flag
C12 H12 N10 0.93 2.10 2.95(5) 151.9 1_455 yes
C18 H18 N12 0.93 2.34 3.23(4) 160.2 1_455 yes
C12L H12L N10L 0.93 2.30 3.20(4) 160.1 1_455 yes
C18L H18L N12L 0.93 2.18 3.05(5) 156.1 1_455 yes

loop_
_geom_torsion_atom_site_label_1
_geom_torsion_atom_site_label_2
_geom_torsion_atom_site_label_3
_geom_torsion_atom_site_label_4
_geom_torsion
_geom_torsion_site_symmetry_1
_geom_torsion_site_symmetry_2
_geom_torsion_site_symmetry_3
_geom_torsion_site_symmetry_4
_geom_torsion_publ_flag
Co1 N9 C9 C10 156.2(17) . . . . ?
Co1 N9 C13 C12 -153(2) . . . . ?
Co1 N9L C9L C10L 179.7(19) . . . . ?
Co1 N9L C13L C12L 179(2) . . . . ?
Co2 N11 C15 C16 179.6(19) . . . . ?
Co2 N11 C19 C18 -179(2) . . . . ?
Co2 N11L C15L C16L -154(2) . . . . ?
Co2 N11L C19L C18L 151(2) . . . . ?
Rb1A N5A C5A Rb1A -124(2) 1_655 . . 2_676 ?
Rb1A N6A C6A Rb1A -99.1(13) 2_676 . . . ?
Rb1A N6A C6A Rb1A 99.1(13) . . . 2_676 ?
N9 C9 C10 C11 -7(3) . . . . ?
N9 C9 C10 C14 -177.8(17) . . . . ?
N11 C15 C16 C17 1(4) . . . . ?
N11 C15 C16 C20 -177(2) . . . . ?
C9 N9 C13 C12 1(3) . . . . ?
C9 C10 C11 C12 7(4) . . . . ?
C9 C10 C14 Rb1A 115(2) . . . 2_676 ?
C10 C11 C12 C13 -4(4) . . . . ?
C11 C10 C14 Rb1A -56(3) . . . 2_676 ?
C11 C12 C13 N9 0(4) . . . . ?
C13 N9 C9 C10 2(2) . . . . ?
C14 C10 C11 C12 179(3) . . . . ?
C15 N11 C19 C18 3(4) . . . . ?
C15 C16 C17 C18 -1(4) . . . . ?
C16 C17 C18 C19 2(4) . . . . ?
C17 C18 C19 N11 -3(5) . . . . ?
C19 N11 C15 C16 -2(4) . . . . ?
C20 C16 C17 C18 177(2) . . . . ?
Rb1B N5B C5B Rb1B 122.9(19) 1_655 . . 2_676 ?
Rb1B N7B C7B Rb1B -100.0(13) . . . 2_676 ?
Rb1B N7B C7B Rb1B 100.0(13) 2_676 . . . ?
N9L C9L C10L C11L -3(4) . . . . ?
N9L C9L C10L C14L 176(3) . . . . ?
N11L C15L C16L C17L 3(4) . . . . ?
N11L C15L C16L C20L 173(2) . . . . ?
C9L N9L C13L C12L -5(4) . . . . ?
C9L C10L C11L C12L 1(4) . . . . ?
C10L C11L C12L C13L -2(4) . . . . ?
C11L C12L C13L N9L 5(5) . . . . ?
C13L N9L C9L C10L 4(4) . . . . ?
C14L C10L C11L C12L -177(3) . . . . ?
C15L N11L C19L C18L -11(4) . . . . ?
C15L C16L C17L C18L -8(5) . . . . ?
C15L C16L C20L Rb1B -117(2) . . . 2_676 ?
C16L C17L C18L C19L 4(6) . . . . ?
C17L C16L C20L Rb1B 54(3) . . . 2_676 ?
C17L C18L C19L N11L 5(6) . . . . ?
C19L N11L C15L C16L 7(4) . . . . ?
C20L C16L C17L C18L -179(3) . . . . ?
